data_4121486
loop_
_publ_author_name
'Shannon, D. Alexander'
'Banerjee, Ranjan'
'Webster, Elizabeth R.'
'Bak, Daniel W.'
'Wang, Chu'
'Weerapana, Eranthie'

_publ_section_title
;
 Investigating the proteome reactivity and selectivity of aryl halides.
;
_journal_issue 9
_journal_name_full 'Journal of the American Chemical Society'
_journal_page_first 3330
_journal_page_last 3333
_journal_paper_doi 10.1021/ja4116204
_journal_volume 136
_journal_year 2014
_chemical_formula_moiety 'C7 H5 Cl2 N3'
_chemical_formula_sum 'C7 H5 Cl2 N3'
_chemical_formula_weight 202.04
_chemical_name_systematic
; 
 ? 
;
_space_group_IT_number 2
_symmetry_cell_setting triclinic
_symmetry_space_group_name_Hall '-P 1'
_symmetry_space_group_name_H-M 'P -1'
_atom_sites_solution_hydrogens difmap
_atom_sites_solution_primary direct
_atom_sites_solution_secondary difmap
_audit_creation_method SHELXL-97
_cell_angle_alpha 92.236(3)
_cell_angle_beta 98.986(3)
_cell_angle_gamma 97.468(4)
_cell_formula_units_Z 2
_cell_length_a 4.0955(3)
_cell_length_b 9.3869(6)
_cell_length_c 10.9006(6)
_cell_measurement_reflns_used 8149
_cell_measurement_temperature 100(2)
_cell_measurement_theta_max 35.42
_cell_measurement_theta_min 2.81
_cell_volume 409.66(5)
_computing_cell_refinement 'SAINT (Bruker, 2010)'
_computing_data_collection 'APEX2 (Bruker, 2010)'
_computing_data_reduction 'SAINT (Bruker, 2010)'
_computing_molecular_graphics 'Bruker SHELXTL'
_computing_publication_material 'Bruker SHELXTL'
_computing_structure_refinement 'SHELXL-97 (Sheldrick, 2008)'
_computing_structure_solution 'SHELXS-97 (Sheldrick, 2008)'
_diffrn_ambient_temperature 100(2)
_diffrn_measured_fraction_theta_full 0.999
_diffrn_measured_fraction_theta_max 0.999
_diffrn_measurement_device_type 'Bruker Kappa DUO CCD diffractometer'
_diffrn_measurement_method '\f and \w scans'
_diffrn_radiation_monochromator graphite
_diffrn_radiation_source 'fine-focus sealed tube'
_diffrn_radiation_type MoK\a
_diffrn_radiation_wavelength 0.71073
_diffrn_reflns_av_R_equivalents 0.0428
_diffrn_reflns_av_sigmaI/netI 0.0267
_diffrn_reflns_limit_h_max 5
_diffrn_reflns_limit_h_min -5
_diffrn_reflns_limit_k_max 12
_diffrn_reflns_limit_k_min -12
_diffrn_reflns_limit_l_max 14
_diffrn_reflns_limit_l_min -14
_diffrn_reflns_number 14070
_diffrn_reflns_theta_full 28.49
_diffrn_reflns_theta_max 28.49
_diffrn_reflns_theta_min 1.89
_exptl_absorpt_coefficient_mu 0.732
_exptl_absorpt_correction_T_max 0.9855
_exptl_absorpt_correction_T_min 0.9173
_exptl_absorpt_correction_type multi-scan
_exptl_absorpt_process_details
;
Sheldrick, G.M. (2008). SADABS v2008/1. Bruker AXS Inc. Madison, WI USA.
;
_exptl_crystal_colour colorless
_exptl_crystal_density_diffrn 1.638
_exptl_crystal_density_meas ?
_exptl_crystal_density_method none
_exptl_crystal_description neddle
_exptl_crystal_F_000 204
_exptl_crystal_size_max 0.12
_exptl_crystal_size_mid 0.04
_exptl_crystal_size_min 0.02
_refine_diff_density_max 0.347
_refine_diff_density_min -0.281
_refine_diff_density_rms 0.064
_refine_ls_extinction_coef na
_refine_ls_extinction_method none
_refine_ls_goodness_of_fit_ref 1.067
_refine_ls_hydrogen_treatment refall
_refine_ls_matrix_type full
_refine_ls_number_parameters 129
_refine_ls_number_reflns 2086
_refine_ls_number_restraints 5
_refine_ls_restrained_S_all 1.067
_refine_ls_R_factor_all 0.0359
_refine_ls_R_factor_gt 0.0281
_refine_ls_shift/su_max 0.001
_refine_ls_shift/su_mean 0.000
_refine_ls_structure_factor_coef Fsqd
_refine_ls_weighting_details 'calc w=1/[\s^2^(Fo^2^)+(0.0267P)^2^+0.3311P] where P=(Fo^2^+2Fc^2^)/3'
_refine_ls_weighting_scheme calc
_refine_ls_wR_factor_gt 0.0688
_refine_ls_wR_factor_ref 0.0748
_reflns_number_gt 1784
_reflns_number_total 2086
_reflns_threshold_expression >2sigma(I)
_cod_data_source_file ja4116204_si_002.cif
_cod_data_source_block C7H5Cl2N3
_cod_depositor_comments
;
The following automatic conversions were performed:

'_symmetry_cell_setting' value 'Triclinic' changed to 'triclinic'
according to
/usr/data/users/saulius/crontab/automatic-downloads/current/ACS/lib/dictionaries/cif_core.dic
dictionary named 'cif_core.dic' version 2.4.2 from 2011-04-26.

Automatic conversion script
Id: cif_fix_values 2281 2013-09-26 08:29:07Z andrius 

The following automatic conversions were performed:

'_exptl_crystal_density_meas' value 'not measured' was changed to '?'
- the value is perceived as not measured.

Automatic conversion script
Id: cif_fix_values 3008 2015-01-20 13:52:24Z robertas 
;
_cod_database_code 4121486

loop_
_symmetry_equiv_pos_as_xyz
'x, y, z'
'-x, -y, -z'

loop_
_atom_site_label
_atom_site_type_symbol
_atom_site_fract_x
_atom_site_fract_y
_atom_site_fract_z
_atom_site_U_iso_or_equiv
_atom_site_adp_type
_atom_site_occupancy
_atom_site_symmetry_multiplicity
_atom_site_calc_flag
_atom_site_refinement_flags
Cl1 Cl 0.40015(10) 0.21908(4) 0.62938(3) 0.01918(11) Uani 1 1 d .
Cl2 Cl 0.20472(11) 0.02316(4) 0.15073(3) 0.02380(12) Uani 1 1 d .
N1 N 0.5984(3) 0.25495(13) 0.24210(11) 0.0160(3) Uani 1 1 d .
N2 N 0.9628(3) 0.46082(14) 0.31571(12) 0.0165(3) Uani 1 1 d D
H2N H 1.044(5) 0.520(2) 0.3798(17) 0.027(5) Uiso 1 1 d D
N3 N 0.6905(3) 0.34063(13) 0.45778(11) 0.0146(2) Uani 1 1 d .
C1 C 0.4779(4) 0.22991(16) 0.47806(13) 0.0152(3) Uani 1 1 d .
C2 C 0.3132(4) 0.12457(16) 0.38888(14) 0.0169(3) Uani 1 1 d D
H2 H 0.154(5) 0.0479(19) 0.4054(18) 0.022(5) Uiso 1 1 d D
C3 C 0.3916(4) 0.14669(15) 0.27120(13) 0.0162(3) Uani 1 1 d .
C4 C 0.7450(4) 0.34913(15) 0.33806(13) 0.0140(3) Uani 1 1 d .
C5 C 1.0493(4) 0.48719(17) 0.19306(14) 0.0173(3) Uani 1 1 d D
H5A H 1.288(4) 0.518(2) 0.2001(19) 0.021(5) Uiso 1 1 d D
H5B H 1.002(5) 0.3959(16) 0.1445(16) 0.017(5) Uiso 1 1 d D
C6 C 0.8706(4) 0.59596(16) 0.12830(13) 0.0174(3) Uani 1 1 d .
C7 C 0.7291(4) 0.68249(18) 0.07385(15) 0.0228(3) Uani 1 1 d D
H7 H 0.605(6) 0.748(2) 0.030(2) 0.040(6) Uiso 1 1 d D

loop_
_atom_site_aniso_label
_atom_site_aniso_U_11
_atom_site_aniso_U_22
_atom_site_aniso_U_33
_atom_site_aniso_U_23
_atom_site_aniso_U_13
_atom_site_aniso_U_12
Cl1 0.0238(2) 0.02093(18) 0.01199(17) 0.00115(12) 0.00261(13) 0.00040(14)
Cl2 0.0307(2) 0.02037(19) 0.01473(18) -0.00419(13) -0.00544(14) -0.00463(15)
N1 0.0176(6) 0.0170(6) 0.0112(5) -0.0008(4) -0.0032(5) 0.0018(5)
N2 0.0192(6) 0.0175(6) 0.0104(5) -0.0003(4) -0.0009(5) -0.0019(5)
N3 0.0160(6) 0.0155(6) 0.0112(5) 0.0009(4) -0.0009(4) 0.0014(5)
C1 0.0157(7) 0.0177(7) 0.0116(6) 0.0014(5) -0.0007(5) 0.0038(5)
C2 0.0176(7) 0.0155(7) 0.0157(7) 0.0012(5) -0.0013(5) -0.0005(5)
C3 0.0166(7) 0.0163(7) 0.0132(6) -0.0019(5) -0.0042(5) 0.0016(5)
C4 0.0135(7) 0.0163(6) 0.0116(6) 0.0009(5) -0.0020(5) 0.0039(5)
C5 0.0187(8) 0.0199(7) 0.0129(6) 0.0017(5) 0.0027(5) 0.0013(6)
C6 0.0178(7) 0.0211(7) 0.0115(6) -0.0015(5) 0.0020(5) -0.0030(6)
C7 0.0240(8) 0.0263(8) 0.0173(7) 0.0033(6) 0.0016(6) 0.0015(6)

loop_
_atom_type_symbol
_atom_type_description
_atom_type_scat_dispersion_real
_atom_type_scat_dispersion_imag
_atom_type_scat_source
C C 0.0033 0.0016 'International Tables Vol C Tables 4.2.6.8 and 6.1.1.4'
H H 0.0000 0.0000 'International Tables Vol C Tables 4.2.6.8 and 6.1.1.4'
N N 0.0061 0.0033 'International Tables Vol C Tables 4.2.6.8 and 6.1.1.4'
Cl Cl 0.1484 0.1585 'International Tables Vol C Tables 4.2.6.8 and 6.1.1.4'

loop_
_geom_angle_atom_site_label_1
_geom_angle_atom_site_label_2
_geom_angle_atom_site_label_3
_geom_angle
C3 N1 C4 115.22(13)
C4 N2 C5 123.57(12)
C4 N2 H2N 115.0(15)
C5 N2 H2N 121.4(15)
C1 N3 C4 115.31(12)
N3 C1 C2 125.41(14)
N3 C1 Cl1 115.93(11)
C2 C1 Cl1 118.66(12)
C3 C2 C1 113.16(13)
C3 C2 H2 123.1(12)
C1 C2 H2 123.6(12)
N1 C3 C2 125.58(13)
N1 C3 Cl2 116.25(11)
C2 C3 Cl2 118.17(11)
N2 C4 N1 118.51(13)
N2 C4 N3 116.18(13)
N1 C4 N3 125.31(13)
N2 C5 C6 113.63(13)
N2 C5 H5A 110.0(12)
C6 C5 H5A 108.5(12)
N2 C5 H5B 107.4(11)
C6 C5 H5B 110.5(11)
H5A C5 H5B 106.6(17)
C7 C6 C5 178.54(17)
C6 C7 H7 176.9(15)

loop_
_geom_bond_atom_site_label_1
_geom_bond_atom_site_label_2
_geom_bond_distance
Cl1 C1 1.7325(15)
Cl2 C3 1.7295(14)
N1 C3 1.318(2)
N1 C4 1.3528(18)
N2 C4 1.3411(19)
N2 C5 1.4578(19)
N2 H2N 0.871(15)
N3 C1 1.3152(19)
N3 C4 1.3615(19)
C1 C2 1.387(2)
C2 C3 1.387(2)
C2 H2 0.950(15)
C5 C6 1.472(2)
C5 H5A 0.975(15)
C5 H5B 0.970(14)
C6 C7 1.183(2)
C7 H7 0.946(16)

loop_
_geom_hbond_atom_site_label_D
_geom_hbond_atom_site_label_H
_geom_hbond_atom_site_label_A
_geom_hbond_distance_DH
_geom_hbond_distance_HA
_geom_hbond_distance_DA
_geom_hbond_angle_DHA
_geom_hbond_site_symmetry_A
N2 H2N N3 0.871(15) 2.207(16) 3.0732(17) 173(2) 2_766

loop_
_geom_torsion_atom_site_label_1
_geom_torsion_atom_site_label_2
_geom_torsion_atom_site_label_3
_geom_torsion_atom_site_label_4
_geom_torsion
C4 N3 C1 C2 0.4(2)
C4 N3 C1 Cl1 -178.95(11)
N3 C1 C2 C3 -0.5(2)
Cl1 C1 C2 C3 178.83(11)
C4 N1 C3 C2 0.9(2)
C4 N1 C3 Cl2 -179.14(11)
C1 C2 C3 N1 -0.2(2)
C1 C2 C3 Cl2 179.85(11)
C5 N2 C4 N1 0.4(2)
C5 N2 C4 N3 -179.59(13)
C3 N1 C4 N2 178.96(14)
C3 N1 C4 N3 -1.0(2)
C1 N3 C4 N2 -179.58(13)
C1 N3 C4 N1 0.4(2)
C4 N2 C5 C6 99.27(17)
N2 C5 C6 C7 -167(7)
